data_7236292
loop_
_publ_author_name
'Maciejczyk, Michal'
'Ivaturi, Aruna'
'Robertson, Neil'

_publ_section_title
;
 &#x000D; SFX as a low-cost &#x2018;Spiro&#x2019; hole-transport material
 for efficient perovskite solar cells
;
_journal_issue 13
_journal_name_full 'Journal of Materials Chemistry A'
_journal_page_first 4855
_journal_paper_doi 10.1039/C6TA00110F
_journal_volume 4
_journal_year 2016
_chemical_formula_moiety 'C81 H68 N4 O9'
_chemical_formula_sum 'C81 H68 N4 O9'
_chemical_formula_weight 1241.39
_chemical_melting_point 510
_chemical_name_common SFX-MeOTAD
_chemical_name_systematic '2, 2?, 7, 7?-Tetrakis (N, N-di(4-methoxyphenyl)amino) - spiro (fluorene-9, 9?-xanthene)'
_space_group_crystal_system triclinic
_space_group_IT_number 2
_space_group_name_Hall '-P 1'
_space_group_name_H-M_alt 'P -1'
_atom_sites_solution_hydrogens geom
_atom_sites_solution_primary direct
_audit_creation_date 2015-09-28
_audit_creation_method
;
Olex2 1.2
(compiled 2015.01.26 svn.r3150 for OlexSys, GUI svn.r4998)
;
_audit_update_record
;
2015-12-17 deposited with the CCDC.
2016-03-01 downloaded from the CCDC.
;
_cell_angle_alpha 68.652(2)
_cell_angle_beta 80.004(2)
_cell_angle_gamma 71.759(2)
_cell_formula_units_Z 2
_cell_length_a 10.5201(3)
_cell_length_b 16.2972(4)
_cell_length_c 20.9582(6)
_cell_measurement_reflns_used 16804
_cell_measurement_temperature 120.0
_cell_measurement_theta_max 75.9140
_cell_measurement_theta_min 4.3360
_cell_volume 3171.29(16)
_computing_cell_refinement
;
CrysAlisPro, Agilent Technologies,
Version 1.171.37.35e (release 07-10-2014 CrysAlis171 .NET)
(compiled Oct  7 2014,17:20:27)
;
_computing_data_collection
;
CrysAlisPro, Agilent Technologies,
Version 1.171.37.35e (release 07-10-2014 CrysAlis171 .NET)
(compiled Oct  7 2014,17:20:27)
;
_computing_data_reduction
;
CrysAlisPro, Agilent Technologies,
Version 1.171.37.35e (release 07-10-2014 CrysAlis171 .NET)
(compiled Oct  7 2014,17:20:27)
;
_computing_molecular_graphics 'Olex2 (Dolomanov et al., 2009)'
_computing_publication_material 'Olex2 (Dolomanov et al., 2009)'
_computing_structure_refinement 'XH (Sheldrick, 2008)'
_computing_structure_solution 'SIR2004 (Burla et al., 2007)'
_diffrn_ambient_environment N~2~
_diffrn_ambient_temperature 120.0
_diffrn_detector 'CCD plate'
_diffrn_detector_area_resol_mean 5.1574
_diffrn_detector_type Atlas
_diffrn_measured_fraction_theta_full 1.000
_diffrn_measured_fraction_theta_max 0.991
_diffrn_measurement_details
;
#__ type_ start__ end____ width___ exp.time_
  1 omega  -50.00   29.00   1.0000    2.0000
omega____ theta____ kappa____ phi______ frames
    -      -43.1686   38.0000  -90.0000 79

#__ type_ start__ end____ width___ exp.time_
  2 omega  -50.00   29.00   1.0000    2.0000
omega____ theta____ kappa____ phi______ frames
    -      -43.1686   38.0000 -150.0000 79

#__ type_ start__ end____ width___ exp.time_
  3 omega  -50.00   29.00   1.0000    2.0000
omega____ theta____ kappa____ phi______ frames
    -      -43.1686   38.0000  -30.0000 79

#__ type_ start__ end____ width___ exp.time_
  4 omega  -50.00   29.00   1.0000    2.0000
omega____ theta____ kappa____ phi______ frames
    -      -43.1686   38.0000  120.0000 79

#__ type_ start__ end____ width___ exp.time_
  5 omega  -50.00   29.00   1.0000    2.0000
omega____ theta____ kappa____ phi______ frames
    -      -43.1686   38.0000   60.0000 79

#__ type_ start__ end____ width___ exp.time_
  6 omega    1.00   83.00   1.0000    2.0000
omega____ theta____ kappa____ phi______ frames
    -       43.1686  -99.0000  -30.0000 82

#__ type_ start__ end____ width___ exp.time_
  7 omega   23.00   98.00   1.0000    2.0000
omega____ theta____ kappa____ phi______ frames
    -       43.1686 -125.0000 -180.0000 75

#__ type_ start__ end____ width___ exp.time_
  8 omega   36.00   91.00   1.0000   10.0000
omega____ theta____ kappa____ phi______ frames
    -      111.0000  -30.0000   30.0000 55

#__ type_ start__ end____ width___ exp.time_
  9 omega   30.00  109.00   1.0000   10.0000
omega____ theta____ kappa____ phi______ frames
    -      111.0000  -94.0000  150.0000 79

#__ type_ start__ end____ width___ exp.time_
 10 omega   30.00  109.00   1.0000   10.0000
omega____ theta____ kappa____ phi______ frames
    -      111.0000  -94.0000   90.0000 79

#__ type_ start__ end____ width___ exp.time_
 11 omega   37.00  142.00   1.0000   10.0000
omega____ theta____ kappa____ phi______ frames
    -      111.0000  -77.0000 -180.0000 105

#__ type_ start__ end____ width___ exp.time_
 12 omega   39.00  121.00   1.0000   10.0000
omega____ theta____ kappa____ phi______ frames
    -      111.0000 -125.0000    0.0000 82

#__ type_ start__ end____ width___ exp.time_
 13 omega   30.00  109.00   1.0000   10.0000
omega____ theta____ kappa____ phi______ frames
    -      111.0000  -94.0000   30.0000 79

#__ type_ start__ end____ width___ exp.time_
 14 omega   31.00  156.00   1.0000   10.0000
omega____ theta____ kappa____ phi______ frames
    -      111.0000  -15.0000  150.0000 125

#__ type_ start__ end____ width___ exp.time_
 15 omega   40.00   99.00   1.0000   10.0000
omega____ theta____ kappa____ phi______ frames
    -      111.0000  -45.0000  -30.0000 59

#__ type_ start__ end____ width___ exp.time_
 16 omega   36.00   91.00   1.0000   10.0000
omega____ theta____ kappa____ phi______ frames
    -      111.0000  -30.0000  120.0000 55

#__ type_ start__ end____ width___ exp.time_
 17 omega   40.00   99.00   1.0000   10.0000
omega____ theta____ kappa____ phi______ frames
    -      111.0000  -45.0000 -150.0000 59

#__ type_ start__ end____ width___ exp.time_
 18 omega   30.00  109.00   1.0000   10.0000
omega____ theta____ kappa____ phi______ frames
    -      111.0000  -94.0000  -30.0000 79

#__ type_ start__ end____ width___ exp.time_
 19 omega   31.00  156.00   1.0000   10.0000
omega____ theta____ kappa____ phi______ frames
    -      111.0000  -15.0000    0.0000 125

#__ type_ start__ end____ width___ exp.time_
 20 omega   39.00  121.00   1.0000   10.0000
omega____ theta____ kappa____ phi______ frames
    -      111.0000 -125.0000 -180.0000 82

#__ type_ start__ end____ width___ exp.time_
 21 omega   87.00  178.00   1.0000   10.0000
omega____ theta____ kappa____ phi______ frames
    -      111.0000   45.0000 -180.0000 91

#__ type_ start__ end____ width___ exp.time_
 22 omega   40.00   99.00   1.0000   10.0000
omega____ theta____ kappa____ phi______ frames
    -      111.0000  -45.0000   30.0000 59

#__ type_ start__ end____ width___ exp.time_
 23 omega   30.00  109.00   1.0000   10.0000
omega____ theta____ kappa____ phi______ frames
    -      111.0000  -94.0000   60.0000 79

#__ type_ start__ end____ width___ exp.time_
 24 omega   39.00  121.00   1.0000   10.0000
omega____ theta____ kappa____ phi______ frames
    -      111.0000 -125.0000 -150.0000 82

#__ type_ start__ end____ width___ exp.time_
 25 omega   39.00  121.00   1.0000   10.0000
omega____ theta____ kappa____ phi______ frames
    -      111.0000 -125.0000   30.0000 82

#__ type_ start__ end____ width___ exp.time_
 26 omega   30.00  109.00   1.0000   10.0000
omega____ theta____ kappa____ phi______ frames
    -      111.0000  -94.0000 -120.0000 79

#__ type_ start__ end____ width___ exp.time_
 27 omega   41.00  139.00   1.0000   10.0000
omega____ theta____ kappa____ phi______ frames
    -      111.0000  -61.0000   90.0000 98

#__ type_ start__ end____ width___ exp.time_
 28 omega   30.00  109.00   1.0000   10.0000
omega____ theta____ kappa____ phi______ frames
    -      111.0000  -94.0000    0.0000 79

#__ type_ start__ end____ width___ exp.time_
 29 omega   36.00   91.00   1.0000   10.0000
omega____ theta____ kappa____ phi______ frames
    -      111.0000  -30.0000 -120.0000 55

#__ type_ start__ end____ width___ exp.time_
 30 omega   83.00  178.00   1.0000   10.0000
omega____ theta____ kappa____ phi______ frames
    -      111.0000   61.0000  150.0000 95

#__ type_ start__ end____ width___ exp.time_
 31 omega   94.00  178.00   1.0000   10.0000
omega____ theta____ kappa____ phi______ frames
    -      111.0000  125.0000   30.0000 84
;
_diffrn_measurement_device 'four-circle diffractometer'
_diffrn_measurement_device_type 'Rigaku Oxford Diffraction SuperNova'
_diffrn_measurement_method '\w scans'
_diffrn_orient_matrix_UB_11 0.0536309000
_diffrn_orient_matrix_UB_12 0.0166879000
_diffrn_orient_matrix_UB_13 -0.0755760000
_diffrn_orient_matrix_UB_21 0.0360026000
_diffrn_orient_matrix_UB_22 -0.1035206000
_diffrn_orient_matrix_UB_23 0.0123085000
_diffrn_orient_matrix_UB_31 -0.1403920000
_diffrn_orient_matrix_UB_32 0.0114529000
_diffrn_orient_matrix_UB_33 -0.0198448000
_diffrn_radiation_monochromator mirror
_diffrn_radiation_probe x-ray
_diffrn_radiation_type CuK\a
_diffrn_radiation_wavelength 1.54184
_diffrn_reflns_av_R_equivalents 0.0796
_diffrn_reflns_av_unetI/netI 0.0618
_diffrn_reflns_Laue_measured_fraction_full 1.000
_diffrn_reflns_Laue_measured_fraction_max 0.991
_diffrn_reflns_limit_h_max 11
_diffrn_reflns_limit_h_min -13
_diffrn_reflns_limit_k_max 20
_diffrn_reflns_limit_k_min -20
_diffrn_reflns_limit_l_max 24
_diffrn_reflns_limit_l_min -26
_diffrn_reflns_number 51866
_diffrn_reflns_point_group_measured_fraction_full 1.000
_diffrn_reflns_point_group_measured_fraction_max 0.991
_diffrn_reflns_theta_full 67.684
_diffrn_reflns_theta_max 76.238
_diffrn_reflns_theta_min 3.026
_diffrn_source 'sealed X-ray tube'
_diffrn_source_type 'SuperNova (Cu) X-ray Source'
_exptl_absorpt_coefficient_mu 0.678
_exptl_absorpt_correction_T_max 0.995
_exptl_absorpt_correction_T_min 0.968
_exptl_absorpt_correction_type gaussian
_exptl_absorpt_process_details
;
CrysAlisPro, Agilent Technologies,
Version 1.171.37.35e (release 07-10-2014 CrysAlis171 .NET)
(compiled Oct  7 2014,17:20:27)
Numerical absorption correction based on gaussian integration over
			a multifaceted crystal model
Empirical absorption correction using spherical harmonics,
 implemented in SCALE3 ABSPACK scaling algorithm.
;
_exptl_crystal_colour colourless
_exptl_crystal_colour_primary colourless
_exptl_crystal_density_diffrn 1.300
_exptl_crystal_description block
_exptl_crystal_F_000 1308
_exptl_crystal_recrystallization_method 'solvent layering'
_exptl_crystal_size_max 0.4036
_exptl_crystal_size_mid 0.077
_exptl_crystal_size_min 0.0334
_refine_diff_density_max 0.716
_refine_diff_density_min -0.293
_refine_diff_density_rms 0.066
_refine_ls_extinction_coef 0.00122(16)
_refine_ls_extinction_expression Fc^*^=kFc[1+0.001xFc^2^\l^3^/sin(2\q)]^-1/4^
_refine_ls_extinction_method 'SHELXL-2014/7 (Sheldrick 2014'
_refine_ls_goodness_of_fit_ref 1.037
_refine_ls_hydrogen_treatment constr
_refine_ls_matrix_type full
_refine_ls_number_parameters 856
_refine_ls_number_reflns 13172
_refine_ls_number_restraints 0
_refine_ls_restrained_S_all 1.037
_refine_ls_R_factor_all 0.0727
_refine_ls_R_factor_gt 0.0609
_refine_ls_shift/su_max 0.000
_refine_ls_shift/su_mean 0.000
_refine_ls_structure_factor_coef Fsqd
_refine_ls_weighting_details 'w=1/[\s^2^(Fo^2^)+(0.0877P)^2^+1.2167P] where P=(Fo^2^+2Fc^2^)/3'
_refine_ls_weighting_scheme calc
_refine_ls_wR_factor_gt 0.1571
_refine_ls_wR_factor_ref 0.1668
_reflns_Friedel_coverage 0.000
_reflns_number_gt 10913
_reflns_number_total 13172
_reflns_threshold_expression 'I > 2\s(I)'
_cod_data_source_file c6ta00110f2.cif
_cod_data_source_block nr15010
_cod_original_cell_volume 3171.31(16)
_cod_database_code 7236292
_chemical_oxdiff_formula 'C81 H68 N4 O9'
_chemical_oxdiff_usercomment '@ 120 K M18'
_shelx_space_group_comment
;
The symmetry employed for this shelxl refinement is uniquely defined
by the following loop, which should always be used as a source of
symmetry information in preference to the above space-group names.
They are only intended as comments.
;
_reflns_odcompleteness_completeness 99.99
_reflns_odcompleteness_iscentric 1
_reflns_odcompleteness_theta 66.97
_olex2_refinement_description
;
;
_shelx_shelxl_version_number 2014/7
_olex2_date_sample_data_collection 2015-08-20
_olex2_date_sample_submission 2015-08-14
_olex2_diffrn_ambient_temperature_device 'Oxford Cryosystems Cryostream 700+'
_olex2_exptl_crystal_mounting_method 'The crystal was mounted on a MITIGEN holder in Paratone oil'
_olex2_submission_original_sample_id M18
_olex2_submission_special_instructions 'No special instructions were received'

loop_
_space_group_symop_operation_xyz
'x, y, z'
'-x, -y, -z'

loop_
_atom_site_label
_atom_site_type_symbol
_atom_site_fract_x
_atom_site_fract_y
_atom_site_fract_z
_atom_site_U_iso_or_equiv
_atom_site_adp_type
_atom_site_occupancy
_atom_site_site_symmetry_order
_atom_site_calc_flag
_atom_site_refinement_flags_posn
O1 O 0.57407(14) 0.23462(10) 0.16642(7) 0.0266(3) Uani 1 1 d .
O61 O 0.96311(15) -0.11712(11) 0.59270(8) 0.0322(3) Uani 1 1 d .
O69 O 0.89802(17) 0.79329(11) 0.01609(9) 0.0370(3) Uani 1 1 d .
O77 O 0.85194(18) -0.18554(11) 0.29034(10) 0.0403(4) Uani 1 1 d .
O85 O 0.17959(18) 0.67072(12) 0.49484(9) 0.0426(4) Uani 1 1 d .
O87 O 0.16657(17) 0.37736(12) 0.58693(10) 0.0416(4) Uani 1 1 d .
O89 O 0.83774(16) 0.49978(11) -0.29729(8) 0.0342(3) Uani 1 1 d .
O91 O 1.69307(14) -0.01890(11) 0.15812(9) 0.0360(4) Uani 1 1 d .
O93 O 0.2694(2) 0.91845(14) 0.02446(10) 0.0539(5) Uani 1 1 d .
N27 N 0.54701(16) 0.16342(12) 0.44814(9) 0.0262(3) Uani 1 1 d .
N34 N 0.75520(18) 0.51869(12) -0.03208(9) 0.0275(3) Uani 1 1 d .
N41 N 1.14078(15) 0.07194(11) 0.22805(9) 0.0251(3) Uani 1 1 d .
N48 N 0.47618(18) 0.62974(11) 0.25514(9) 0.0302(4) Uani 1 1 d .
C2 C 0.62240(18) 0.30582(13) 0.11967(10) 0.0242(4) Uani 1 1 d .
C3 C 0.68643(17) 0.35459(13) 0.13932(10) 0.0223(4) Uani 1 1 d .
C4 C 0.71364(17) 0.32914(12) 0.21415(9) 0.0203(3) Uani 1 1 d .
C5 C 0.62748(17) 0.26866(12) 0.26103(10) 0.0215(3) Uani 1 1 d .
C6 C 0.56835(18) 0.22162(13) 0.23550(10) 0.0228(4) Uani 1 1 d .
C7 C 0.50218(19) 0.15813(14) 0.27870(11) 0.0266(4) Uani 1 1 d .
H7 H 0.4636 0.1269 0.2601 0.032 Uiso 1 1 calc R
C8 C 0.49247(19) 0.14043(14) 0.34857(11) 0.0271(4) Uani 1 1 d .
H8 H 0.4476 0.0968 0.3784 0.033 Uiso 1 1 calc R
C9 C 0.54898(17) 0.18689(13) 0.37548(10) 0.0225(4) Uani 1 1 d .
C10 C 0.61556(17) 0.25026(12) 0.33220(10) 0.0220(3) Uani 1 1 d .
H10 H 0.6534 0.2815 0.3511 0.026 Uiso 1 1 calc R
C11 C 0.59967(19) 0.32756(14) 0.05163(11) 0.0275(4) Uani 1 1 d .
H11 H 0.5552 0.2936 0.0391 0.033 Uiso 1 1 calc R
C12 C 0.6416(2) 0.39847(14) 0.00206(11) 0.0286(4) Uani 1 1 d .
H12 H 0.6244 0.4140 -0.0445 0.034 Uiso 1 1 calc R
C13 C 0.71006(18) 0.44837(13) 0.01993(10) 0.0246(4) Uani 1 1 d .
C14 C 0.73142(18) 0.42519(13) 0.08858(10) 0.0243(4) Uani 1 1 d .
H14 H 0.7775 0.4579 0.1013 0.029 Uiso 1 1 calc R
C15 C 0.70010(18) 0.41333(12) 0.23340(9) 0.0220(3) Uani 1 1 d .
C16 C 0.82228(19) 0.41190(13) 0.25225(10) 0.0235(4) Uani 1 1 d .
C17 C 0.92325(18) 0.32841(13) 0.24668(10) 0.0231(4) Uani 1 1 d .
C18 C 0.86288(17) 0.27903(12) 0.22531(9) 0.0218(3) Uani 1 1 d .
C19 C 0.93327(18) 0.19574(12) 0.21775(9) 0.0220(3) Uani 1 1 d .
H19 H 0.8902 0.1631 0.2031 0.026 Uiso 1 1 calc R
C20 C 1.06973(18) 0.15948(12) 0.23198(9) 0.0215(3) Uani 1 1 d .
C21 C 1.13094(19) 0.21048(14) 0.25205(10) 0.0259(4) Uani 1 1 d .
H21 H 1.2235 0.1877 0.2603 0.031 Uiso 1 1 calc R
C22 C 1.0576(2) 0.29414(13) 0.25996(10) 0.0256(4) Uani 1 1 d .
H22 H 1.0998 0.3275 0.2744 0.031 Uiso 1 1 calc R
C23 C 0.58643(18) 0.48524(12) 0.23352(10) 0.0231(4) Uani 1 1 d .
H23 H 0.5047 0.4865 0.2193 0.028 Uiso 1 1 calc R
C24 C 0.59303(19) 0.55579(13) 0.25471(10) 0.0243(4) Uani 1 1 d .
C25 C 0.7146(2) 0.55331(14) 0.27442(11) 0.0298(4) Uani 1 1 d .
H25 H 0.7192 0.6010 0.2891 0.036 Uiso 1 1 calc R
C26 C 0.83027(19) 0.48167(14) 0.27303(11) 0.0274(4) Uani 1 1 d .
H26 H 0.9128 0.4810 0.2861 0.033 Uiso 1 1 calc R
C28 C 0.64954(18) 0.09073(13) 0.48403(10) 0.0229(4) Uani 1 1 d .
C29 C 0.75006(19) 0.03930(14) 0.44978(10) 0.0255(4) Uani 1 1 d .
H29 H 0.7468 0.0528 0.4019 0.031 Uiso 1 1 calc R
C30 C 0.85484(19) -0.03118(14) 0.48432(10) 0.0265(4) Uani 1 1 d .
H30 H 0.9217 -0.0655 0.4600 0.032 Uiso 1 1 calc R
C31 C 0.86191(19) -0.05149(13) 0.55418(10) 0.0253(4) Uani 1 1 d .
C32 C 0.7608(2) -0.00238(14) 0.58917(10) 0.0280(4) Uani 1 1 d .
H32 H 0.7639 -0.0169 0.6372 0.034 Uiso 1 1 calc R
C33 C 0.6555(2) 0.06737(14) 0.55526(10) 0.0267(4) Uani 1 1 d .
H33 H 0.5869 0.0996 0.5802 0.032 Uiso 1 1 calc R
C35 C 0.79160(19) 0.58817(13) -0.01980(10) 0.0239(4) Uani 1 1 d .
C36 C 0.71814(19) 0.63008(14) 0.02817(10) 0.0266(4) Uani 1 1 d .
H36 H 0.6419 0.6117 0.0535 0.032 Uiso 1 1 calc R
C37 C 0.7560(2) 0.69798(14) 0.03881(11) 0.0291(4) Uani 1 1 d .
H37 H 0.7066 0.7251 0.0720 0.035 Uiso 1 1 calc R
C38 C 0.8666(2) 0.72678(14) 0.00091(11) 0.0280(4) Uani 1 1 d .
C39 C 0.93794(19) 0.68769(14) -0.04785(10) 0.0273(4) Uani 1 1 d .
H39 H 1.0119 0.7080 -0.0745 0.033 Uiso 1 1 calc R
C40 C 0.90048(19) 0.61841(14) -0.05749(10) 0.0268(4) Uani 1 1 d .
H40 H 0.9504 0.5913 -0.0905 0.032 Uiso 1 1 calc R
C42 C 1.07233(17) 0.00346(12) 0.24437(10) 0.0224(4) Uani 1 1 d .
C43 C 0.97673(19) -0.00746(13) 0.30004(10) 0.0248(4) Uani 1 1 d .
H43 H 0.9609 0.0289 0.3287 0.030 Uiso 1 1 calc R
C44 C 0.9050(2) -0.07090(14) 0.31371(11) 0.0287(4) Uani 1 1 d .
H44 H 0.8387 -0.0768 0.3509 0.034 Uiso 1 1 calc R
C45 C 0.9300(2) -0.12653(13) 0.27268(12) 0.0290(4) Uani 1 1 d .
C46 C 1.0291(2) -0.11904(14) 0.21934(12) 0.0296(4) Uani 1 1 d .
H46 H 1.0498 -0.1586 0.1929 0.035 Uiso 1 1 calc R
C47 C 1.09849(18) -0.05300(13) 0.20468(11) 0.0260(4) Uani 1 1 d .
H47 H 1.1642 -0.0467 0.1672 0.031 Uiso 1 1 calc R
C49 C 0.40707(19) 0.63801(13) 0.31674(10) 0.0242(4) Uani 1 1 d .
C50 C 0.3131(2) 0.72107(13) 0.31770(11) 0.0287(4) Uani 1 1 d .
H50 H 0.2993 0.7722 0.2766 0.034 Uiso 1 1 calc R
C51 C 0.2406(2) 0.72888(14) 0.37793(12) 0.0325(4) Uani 1 1 d .
H51 H 0.1776 0.7854 0.3777 0.039 Uiso 1 1 calc R
C52 C 0.2587(2) 0.65542(14) 0.43858(11) 0.0299(4) Uani 1 1 d .
C53 C 0.3521(2) 0.57319(14) 0.43878(11) 0.0282(4) Uani 1 1 d .
H53 H 0.3661 0.5226 0.4802 0.034 Uiso 1 1 calc R
C54 C 0.4250(2) 0.56505(13) 0.37818(11) 0.0269(4) Uani 1 1 d .
H54 H 0.4882 0.5085 0.3788 0.032 Uiso 1 1 calc R
C55 C 0.44784(19) 0.21946(13) 0.48201(10) 0.0240(4) Uani 1 1 d .
C56 C 0.3146(2) 0.21860(14) 0.48822(11) 0.0279(4) Uani 1 1 d .
H56 H 0.2901 0.1813 0.4693 0.033 Uiso 1 1 calc R
C57 C 0.2160(2) 0.27188(15) 0.52187(11) 0.0310(4) Uani 1 1 d .
H57 H 0.1246 0.2725 0.5246 0.037 Uiso 1 1 calc R
C58 C 0.2538(2) 0.32393(14) 0.55125(12) 0.0317(4) Uani 1 1 d .
C59 C 0.3875(2) 0.32438(14) 0.54609(12) 0.0322(4) Uani 1 1 d .
H59 H 0.4127 0.3597 0.5666 0.039 Uiso 1 1 calc R
C60 C 0.4836(2) 0.27313(14) 0.51096(11) 0.0292(4) Uani 1 1 d .
H60 H 0.5743 0.2746 0.5066 0.035 Uiso 1 1 calc R
C62 C 1.0530(2) -0.17862(15) 0.56107(12) 0.0328(4) Uani 1 1 d .
H62A H 1.1050 -0.1452 0.5226 0.049 Uiso 1 1 calc GR
H62B H 1.0020 -0.2066 0.5441 0.049 Uiso 1 1 calc GR
H62C H 1.1139 -0.2265 0.5947 0.049 Uiso 1 1 calc GR
C63 C 0.77666(18) 0.51534(13) -0.10035(10) 0.0234(4) Uani 1 1 d .
C64 C 0.8739(2) 0.44357(14) -0.11642(11) 0.0286(4) Uani 1 1 d .
H64 H 0.9284 0.3968 -0.0819 0.034 Uiso 1 1 calc R
C65 C 0.8910(2) 0.44030(14) -0.18238(11) 0.0296(4) Uani 1 1 d .
H65 H 0.9569 0.3910 -0.1929 0.035 Uiso 1 1 calc R
C66 C 0.81223(18) 0.50884(14) -0.23365(10) 0.0245(4) Uani 1 1 d .
C67 C 0.71684(18) 0.58148(13) -0.21832(10) 0.0246(4) Uani 1 1 d .
H67 H 0.6632 0.6287 -0.2530 0.030 Uiso 1 1 calc R
C68 C 0.70062(18) 0.58443(13) -0.15180(10) 0.0255(4) Uani 1 1 d .
H68 H 0.6364 0.6345 -0.1415 0.031 Uiso 1 1 calc R
C70 C 0.9999(3) 0.83102(18) -0.02767(14) 0.0422(5) Uani 1 1 d .
H70A H 0.9746 0.8563 -0.0753 0.063 Uiso 1 1 calc GR
H70B H 1.0849 0.7829 -0.0240 0.063 Uiso 1 1 calc GR
H70C H 1.0104 0.8798 -0.0139 0.063 Uiso 1 1 calc GR
C71 C 1.28093(17) 0.05034(13) 0.20915(10) 0.0224(4) Uani 1 1 d .
C72 C 1.36740(18) -0.03062(13) 0.24831(10) 0.0243(4) Uani 1 1 d .
H72 H 1.3322 -0.0717 0.2872 0.029 Uiso 1 1 calc R
C73 C 1.50465(19) -0.05127(13) 0.23047(10) 0.0256(4) Uani 1 1 d .
H73 H 1.5628 -0.1061 0.2574 0.031 Uiso 1 1 calc R
C74 C 1.55689(18) 0.00786(14) 0.17354(11) 0.0260(4) Uani 1 1 d .
C75 C 1.47192(19) 0.08774(14) 0.13366(10) 0.0263(4) Uani 1 1 d .
H75 H 1.5075 0.1278 0.0942 0.032 Uiso 1 1 calc R
C76 C 1.33434(18) 0.10909(13) 0.15147(10) 0.0243(4) Uani 1 1 d .
H76 H 1.2766 0.1639 0.1242 0.029 Uiso 1 1 calc R
C78 C 0.8702(3) -0.2394(2) 0.24728(18) 0.0558(7) Uani 1 1 d .
H78A H 0.8568 -0.1991 0.1997 0.084 Uiso 1 1 calc GR
H78B H 0.8051 -0.2757 0.2623 0.084 Uiso 1 1 calc GR
H78C H 0.9614 -0.2806 0.2502 0.084 Uiso 1 1 calc GR
C79 C 0.4361(2) 0.70022(13) 0.19198(10) 0.0257(4) Uani 1 1 d .
C80 C 0.4844(2) 0.77668(14) 0.16807(11) 0.0295(4) Uani 1 1 d .
H80 H 0.5536 0.7784 0.1909 0.035 Uiso 1 1 calc R
C81 C 0.4336(2) 0.85094(15) 0.11139(12) 0.0336(4) Uani 1 1 d .
H81 H 0.4670 0.9033 0.0957 0.040 Uiso 1 1 calc R
C82 C 0.3335(2) 0.84751(16) 0.07803(11) 0.0360(5) Uani 1 1 d .
C83 C 0.2879(3) 0.76955(18) 0.09994(14) 0.0435(6) Uani 1 1 d .
H83 H 0.2220 0.7664 0.0758 0.052 Uiso 1 1 calc R
C84 C 0.3386(2) 0.69656(16) 0.15698(13) 0.0372(5) Uani 1 1 d .
H84 H 0.3065 0.6437 0.1722 0.045 Uiso 1 1 calc R
C86 C 0.1973(3) 0.59733(18) 0.55804(13) 0.0478(6) Uani 1 1 d .
H86A H 0.1787 0.5446 0.5533 0.072 Uiso 1 1 calc GR
H86B H 0.1355 0.6164 0.5940 0.072 Uiso 1 1 calc GR
H86C H 0.2899 0.5803 0.5705 0.072 Uiso 1 1 calc GR
C88 C 0.0274(3) 0.3822(2) 0.59069(16) 0.0494(6) Uani 1 1 d .
H88A H -0.0050 0.4102 0.5444 0.074 Uiso 1 1 calc GR
H88B H -0.0238 0.4193 0.6192 0.074 Uiso 1 1 calc GR
H88C H 0.0156 0.3203 0.6110 0.074 Uiso 1 1 calc GR
C90 C 0.7587(3) 0.57028(19) -0.35052(12) 0.0406(5) Uani 1 1 d .
H90A H 0.7835 0.5559 -0.3933 0.061 Uiso 1 1 calc GR
H90B H 0.7749 0.6290 -0.3573 0.061 Uiso 1 1 calc GR
H90C H 0.6634 0.5742 -0.3374 0.061 Uiso 1 1 calc GR
C92 C 1.7608(2) 0.05109(17) 0.13469(13) 0.0376(5) Uani 1 1 d .
H92A H 1.7204 0.0990 0.0936 0.056 Uiso 1 1 calc GR
H92B H 1.8558 0.0248 0.1235 0.056 Uiso 1 1 calc GR
H92C H 1.7527 0.0776 0.1708 0.056 Uiso 1 1 calc GR
C94 C 0.3079(4) 1.00113(19) 0.00312(15) 0.0602(8) Uani 1 1 d .
H94A H 0.2535 1.0470 -0.0342 0.090 Uiso 1 1 calc GR
H94B H 0.4029 0.9896 -0.0130 0.090 Uiso 1 1 calc GR
H94C H 0.2937 1.0237 0.0419 0.090 Uiso 1 1 calc GR

loop_
_atom_site_aniso_label
_atom_site_aniso_U_11
_atom_site_aniso_U_22
_atom_site_aniso_U_33
_atom_site_aniso_U_23
_atom_site_aniso_U_13
_atom_site_aniso_U_12
O1 0.0335(7) 0.0247(7) 0.0235(7) -0.0089(5) -0.0019(5) -0.0096(5)
O61 0.0332(7) 0.0293(7) 0.0267(7) -0.0084(6) -0.0055(6) 0.0020(6)
O69 0.0409(8) 0.0308(8) 0.0431(9) -0.0166(7) 0.0034(7) -0.0130(6)
O77 0.0452(9) 0.0284(8) 0.0538(10) -0.0173(7) 0.0031(7) -0.0177(7)
O85 0.0530(10) 0.0303(8) 0.0272(8) -0.0077(7) 0.0059(7) 0.0053(7)
O87 0.0384(8) 0.0350(9) 0.0495(10) -0.0249(8) 0.0057(7) 0.0007(7)
O89 0.0405(8) 0.0343(8) 0.0265(7) -0.0149(6) -0.0027(6) -0.0024(6)
O91 0.0187(6) 0.0321(8) 0.0524(10) -0.0166(7) 0.0043(6) -0.0011(6)
O93 0.0706(12) 0.0366(10) 0.0370(10) -0.0015(8) -0.0195(9) 0.0049(9)
N27 0.0241(7) 0.0250(8) 0.0218(8) -0.0057(6) 0.0026(6) -0.0010(6)
N34 0.0346(8) 0.0250(8) 0.0220(8) -0.0073(6) 0.0029(6) -0.0101(7)
N41 0.0171(7) 0.0175(7) 0.0389(9) -0.0119(7) 0.0002(6) -0.0003(6)
N48 0.0367(9) 0.0156(7) 0.0281(9) -0.0075(7) -0.0019(7) 0.0070(6)
C2 0.0204(8) 0.0208(8) 0.0294(10) -0.0101(7) 0.0011(7) -0.0023(6)
C3 0.0197(8) 0.0199(8) 0.0222(9) -0.0084(7) -0.0004(6) 0.0026(6)
C4 0.0189(8) 0.0162(8) 0.0219(8) -0.0061(6) -0.0001(6) -0.0002(6)
C5 0.0192(8) 0.0159(8) 0.0244(9) -0.0068(7) -0.0002(6) 0.0013(6)
C6 0.0234(8) 0.0203(8) 0.0216(9) -0.0084(7) -0.0043(6) 0.0017(7)
C7 0.0256(9) 0.0252(9) 0.0304(10) -0.0108(8) -0.0022(7) -0.0067(7)
C8 0.0230(8) 0.0273(9) 0.0305(10) -0.0095(8) 0.0002(7) -0.0073(7)
C9 0.0203(8) 0.0214(8) 0.0236(9) -0.0085(7) -0.0017(6) -0.0014(6)
C10 0.0218(8) 0.0190(8) 0.0238(9) -0.0092(7) 0.0000(6) -0.0022(6)
C11 0.0261(9) 0.0285(10) 0.0292(10) -0.0118(8) -0.0008(7) -0.0068(7)
C12 0.0282(9) 0.0283(10) 0.0272(10) -0.0104(8) -0.0001(7) -0.0043(7)
C13 0.0232(8) 0.0220(9) 0.0236(9) -0.0067(7) 0.0041(7) -0.0033(7)
C14 0.0243(8) 0.0206(8) 0.0245(9) -0.0081(7) 0.0014(7) -0.0022(7)
C15 0.0257(9) 0.0157(8) 0.0207(8) -0.0064(6) 0.0015(6) -0.0018(7)
C16 0.0251(8) 0.0185(8) 0.0234(9) -0.0048(7) 0.0007(7) -0.0052(7)
C17 0.0246(8) 0.0194(8) 0.0220(8) -0.0057(7) 0.0024(6) -0.0050(7)
C18 0.0212(8) 0.0184(8) 0.0205(8) -0.0052(7) 0.0015(6) -0.0014(6)
C19 0.0232(8) 0.0166(8) 0.0230(8) -0.0076(7) 0.0006(6) -0.0008(6)
C20 0.0224(8) 0.0162(8) 0.0230(8) -0.0074(7) 0.0016(6) -0.0018(6)
C21 0.0222(8) 0.0249(9) 0.0305(10) -0.0099(8) -0.0002(7) -0.0061(7)
C22 0.0300(9) 0.0221(9) 0.0273(9) -0.0091(7) -0.0023(7) -0.0096(7)
C23 0.0237(8) 0.0168(8) 0.0237(9) -0.0066(7) 0.0011(6) 0.0001(7)
C24 0.0260(9) 0.0157(8) 0.0253(9) -0.0048(7) 0.0013(7) -0.0018(7)
C25 0.0343(10) 0.0209(9) 0.0341(10) -0.0092(8) -0.0013(8) -0.0078(8)
C26 0.0241(9) 0.0279(10) 0.0299(10) -0.0097(8) -0.0004(7) -0.0071(7)
C28 0.0220(8) 0.0211(8) 0.0238(9) -0.0058(7) 0.0009(6) -0.0068(7)
C29 0.0279(9) 0.0257(9) 0.0209(9) -0.0081(7) 0.0001(7) -0.0051(7)
C30 0.0280(9) 0.0238(9) 0.0256(9) -0.0101(7) 0.0006(7) -0.0033(7)
C31 0.0250(9) 0.0206(9) 0.0260(9) -0.0054(7) -0.0032(7) -0.0026(7)
C32 0.0314(9) 0.0269(10) 0.0221(9) -0.0071(7) -0.0002(7) -0.0050(8)
C33 0.0293(9) 0.0240(9) 0.0227(9) -0.0080(7) 0.0038(7) -0.0043(7)
C35 0.0273(9) 0.0193(8) 0.0206(8) -0.0041(7) -0.0012(7) -0.0033(7)
C36 0.0256(9) 0.0237(9) 0.0257(9) -0.0070(7) 0.0035(7) -0.0043(7)
C37 0.0293(9) 0.0246(9) 0.0295(10) -0.0109(8) 0.0026(7) -0.0022(7)
C38 0.0284(9) 0.0213(9) 0.0302(10) -0.0062(8) -0.0054(7) -0.0021(7)
C39 0.0253(9) 0.0261(9) 0.0256(9) -0.0045(7) -0.0008(7) -0.0056(7)
C40 0.0259(9) 0.0276(10) 0.0217(9) -0.0063(7) 0.0001(7) -0.0033(7)
C42 0.0183(8) 0.0156(8) 0.0311(9) -0.0086(7) -0.0025(7) -0.0001(6)
C43 0.0260(9) 0.0174(8) 0.0297(9) -0.0097(7) -0.0012(7) -0.0021(7)
C44 0.0291(9) 0.0217(9) 0.0321(10) -0.0088(8) 0.0017(7) -0.0048(7)
C45 0.0289(9) 0.0180(8) 0.0401(11) -0.0105(8) -0.0029(8) -0.0052(7)
C46 0.0291(9) 0.0219(9) 0.0408(11) -0.0175(8) -0.0030(8) -0.0023(7)
C47 0.0201(8) 0.0230(9) 0.0335(10) -0.0134(8) 0.0010(7) -0.0009(7)
C49 0.0264(9) 0.0173(8) 0.0284(10) -0.0098(7) -0.0035(7) -0.0017(7)
C50 0.0323(10) 0.0176(9) 0.0294(10) -0.0076(7) -0.0016(8) 0.0022(7)
C51 0.0354(10) 0.0204(9) 0.0332(11) -0.0095(8) -0.0007(8) 0.0036(8)
C52 0.0315(9) 0.0241(9) 0.0290(10) -0.0105(8) 0.0008(8) -0.0001(8)
C53 0.0309(9) 0.0196(9) 0.0282(10) -0.0049(7) -0.0037(7) -0.0015(7)
C54 0.0293(9) 0.0162(8) 0.0320(10) -0.0083(7) -0.0053(7) 0.0002(7)
C55 0.0252(9) 0.0193(8) 0.0229(9) -0.0050(7) 0.0029(7) -0.0044(7)
C56 0.0262(9) 0.0278(9) 0.0296(10) -0.0108(8) 0.0010(7) -0.0072(7)
C57 0.0241(9) 0.0322(10) 0.0343(11) -0.0130(9) 0.0027(7) -0.0045(8)
C58 0.0343(10) 0.0230(9) 0.0331(10) -0.0125(8) 0.0034(8) -0.0006(8)
C59 0.0366(11) 0.0238(9) 0.0378(11) -0.0134(8) -0.0016(8) -0.0071(8)
C60 0.0264(9) 0.0259(9) 0.0337(10) -0.0087(8) 0.0006(7) -0.0077(7)
C62 0.0294(10) 0.0254(10) 0.0389(11) -0.0110(9) -0.0059(8) 0.0013(8)
C63 0.0246(8) 0.0221(9) 0.0211(9) -0.0072(7) 0.0019(7) -0.0049(7)
C64 0.0285(9) 0.0231(9) 0.0262(9) -0.0053(8) -0.0026(7) 0.0007(7)
C65 0.0314(9) 0.0225(9) 0.0296(10) -0.0107(8) 0.0004(8) 0.0008(7)
C66 0.0243(8) 0.0249(9) 0.0235(9) -0.0089(7) 0.0018(7) -0.0066(7)
C67 0.0200(8) 0.0251(9) 0.0248(9) -0.0065(7) -0.0011(6) -0.0032(7)
C68 0.0213(8) 0.0223(9) 0.0282(9) -0.0083(7) 0.0017(7) -0.0015(7)
C70 0.0427(12) 0.0409(13) 0.0479(14) -0.0150(11) 0.0006(10) -0.0195(10)
C71 0.0165(8) 0.0208(8) 0.0292(9) -0.0109(7) -0.0021(6) -0.0005(6)
C72 0.0217(8) 0.0218(9) 0.0268(9) -0.0092(7) -0.0011(7) -0.0013(7)
C73 0.0221(8) 0.0227(9) 0.0293(9) -0.0112(7) -0.0048(7) 0.0024(7)
C74 0.0183(8) 0.0283(10) 0.0331(10) -0.0172(8) 0.0008(7) -0.0015(7)
C75 0.0246(9) 0.0260(9) 0.0265(9) -0.0096(8) 0.0009(7) -0.0049(7)
C76 0.0224(8) 0.0220(9) 0.0262(9) -0.0085(7) -0.0037(7) -0.0012(7)
C78 0.0747(19) 0.0413(14) 0.0706(19) -0.0305(14) 0.0051(15) -0.0328(14)
C79 0.0300(9) 0.0169(8) 0.0259(9) -0.0095(7) -0.0022(7) 0.0024(7)
C80 0.0302(9) 0.0243(9) 0.0320(10) -0.0095(8) -0.0023(8) -0.0045(7)
C81 0.0400(11) 0.0225(9) 0.0325(11) -0.0077(8) 0.0038(8) -0.0057(8)
C82 0.0433(11) 0.0282(10) 0.0253(10) -0.0069(8) -0.0047(8) 0.0042(9)
C83 0.0499(13) 0.0375(12) 0.0447(13) -0.0130(11) -0.0206(11) -0.0052(10)
C84 0.0459(12) 0.0253(10) 0.0429(13) -0.0119(9) -0.0111(10) -0.0081(9)
C86 0.0610(15) 0.0343(12) 0.0297(12) -0.0051(10) 0.0050(10) 0.0011(11)
C88 0.0358(12) 0.0492(15) 0.0556(16) -0.0274(13) 0.0048(11) 0.0065(10)
C90 0.0468(12) 0.0468(14) 0.0275(11) -0.0153(10) -0.0074(9) -0.0053(10)
C92 0.0220(9) 0.0405(12) 0.0474(13) -0.0127(10) -0.0003(8) -0.0077(8)
C94 0.097(2) 0.0269(12) 0.0329(13) -0.0017(10) -0.0054(14) 0.0056(13)

loop_
_atom_type_symbol
_atom_type_description
_atom_type_scat_dispersion_real
_atom_type_scat_dispersion_imag
_atom_type_scat_source
C C 0.0181 0.0091 'International Tables Vol C Tables 4.2.6.8 and 6.1.1.4'
H H 0.0000 0.0000 'International Tables Vol C Tables 4.2.6.8 and 6.1.1.4'
N N 0.0311 0.0180 'International Tables Vol C Tables 4.2.6.8 and 6.1.1.4'
O O 0.0492 0.0322 'International Tables Vol C Tables 4.2.6.8 and 6.1.1.4'

loop_
_exptl_crystal_face_index_h
_exptl_crystal_face_index_k
_exptl_crystal_face_index_l
_exptl_crystal_face_perp_dist
_exptl_oxdiff_crystal_face_indexfrac_h
_exptl_oxdiff_crystal_face_indexfrac_k
_exptl_oxdiff_crystal_face_indexfrac_l
_exptl_oxdiff_crystal_face_x
_exptl_oxdiff_crystal_face_y
_exptl_oxdiff_crystal_face_z
0 10 4 0.0262 0.3033 10.1804 4.1826 -0.1299 -0.9915 -0.0090
7 3 5 0.1623 6.6082 3.0457 5.3956 -0.0025 -0.0110 -0.9999
0 -10 -4 0.0508 -0.3033 -10.1804 -4.1826 0.1299 0.9915 0.0090
0 0 -1 0.0167 -0.0000 -0.0000 -1.0000 0.0756 -0.0123 0.0198
0 0 1 0.0167 0.0000 0.0000 1.0000 -0.0756 0.0123 -0.0198
0 5 2 0.0295 0.0000 5.0001 2.0001 -0.0677 -0.4930 0.0176
-2 5 0 0.0877 -1.9999 5.0001 0.0002 -0.0238 -0.5896 0.3380
-5 -2 -4 0.2180 -4.9999 -1.9999 -3.9997 0.0008 -0.0222 0.7584
-1 2 5 0.0740 -0.9999 2.0001 5.0002 -0.3981 -0.1815 0.0641
0 -4 -5 0.0402 -0.0001 -4.0001 -5.0001 0.3111 0.3525 0.0534

loop_
_geom_angle_atom_site_label_1
_geom_angle_atom_site_label_2
_geom_angle_atom_site_label_3
_geom_angle
C6 O1 C2 118.87(15)
C31 O61 C62 116.41(16)
C38 O69 C70 116.39(18)
C45 O77 C78 116.2(2)
C52 O85 C86 117.11(18)
C58 O87 C88 116.9(2)
C66 O89 C90 116.51(17)
C74 O91 C92 116.58(17)
C82 O93 C94 116.9(2)
C9 N27 C55 119.39(16)
C28 N27 C9 119.20(16)
C28 N27 C55 121.17(16)
C13 N34 C35 123.84(17)
C13 N34 C63 117.96(17)
C35 N34 C63 117.97(16)
C20 N41 C42 119.74(15)
C20 N41 C71 121.10(15)
C42 N41 C71 119.15(15)
C49 N48 C24 121.12(16)
C49 N48 C79 119.44(16)
C79 N48 C24 119.24(17)
C3 C2 O1 122.79(18)
C11 C2 O1 115.97(17)
C11 C2 C3 121.21(18)
C2 C3 C4 120.98(17)
C2 C3 C14 118.65(18)
C14 C3 C4 120.30(17)
C3 C4 C15 111.94(15)
C3 C4 C18 110.33(14)
C5 C4 C3 110.52(15)
C5 C4 C15 113.25(15)
C5 C4 C18 109.65(14)
C15 C4 C18 100.75(14)
C6 C5 C4 121.03(17)
C10 C5 C4 121.15(16)
C10 C5 C6 117.50(17)
O1 C6 C5 122.23(17)
O1 C6 C7 116.01(17)
C7 C6 C5 121.75(18)
C6 C7 H7 120.1
C8 C7 C6 119.88(18)
C8 C7 H7 120.1
C7 C8 H8 120.1
C7 C8 C9 119.71(18)
C9 C8 H8 120.1
C8 C9 N27 119.33(17)
C10 C9 N27 120.10(17)
C10 C9 C8 120.39(18)
C5 C10 H10 119.6
C9 C10 C5 120.76(17)
C9 C10 H10 119.6
C2 C11 H11 120.1
C12 C11 C2 119.85(19)
C12 C11 H11 120.1
C11 C12 H12 119.7
C11 C12 C13 120.54(19)
C13 C12 H12 119.7
N34 C13 C12 119.26(18)
C14 C13 N34 122.33(18)
C14 C13 C12 118.41(18)
C3 C14 H14 119.4
C13 C14 C3 121.30(18)
C13 C14 H14 119.4
C16 C15 C4 111.18(15)
C23 C15 C4 127.98(17)
C23 C15 C16 120.84(18)
C15 C16 C17 108.35(17)
C26 C16 C15 120.09(17)
C26 C16 C17 131.54(18)
C18 C17 C16 108.89(16)
C22 C17 C16 131.55(18)
C22 C17 C18 119.54(17)
C17 C18 C4 110.82(16)
C19 C18 C4 127.60(17)
C19 C18 C17 121.57(17)
C18 C19 H19 120.3
C18 C19 C20 119.46(17)
C20 C19 H19 120.3
C19 C20 N41 119.89(16)
C21 C20 N41 121.33(16)
C21 C20 C19 118.75(17)
C20 C21 H21 119.6
C22 C21 C20 120.83(17)
C22 C21 H21 119.6
C17 C22 C21 119.81(17)
C17 C22 H22 120.1
C21 C22 H22 120.1
C15 C23 H23 120.2
C15 C23 C24 119.59(18)
C24 C23 H23 120.2
C23 C24 N48 119.77(18)
C25 C24 N48 120.92(18)
C25 C24 C23 119.31(18)
C24 C25 H25 119.4
C24 C25 C26 121.20(19)
C26 C25 H25 119.4
C16 C26 C25 118.95(18)
C16 C26 H26 120.5
C25 C26 H26 120.5
N27 C28 C33 121.44(18)
C29 C28 N27 120.74(17)
C29 C28 C33 117.82(17)
C28 C29 H29 119.3
C30 C29 C28 121.40(18)
C30 C29 H29 119.3
C29 C30 H30 119.9
C31 C30 C29 120.16(18)
C31 C30 H30 119.9
O61 C31 C30 125.00(18)
O61 C31 C32 116.01(18)
C30 C31 C32 118.99(18)
C31 C32 H32 119.4
C33 C32 C31 121.17(19)
C33 C32 H32 119.4
C28 C33 H33 119.8
C32 C33 C28 120.41(18)
C32 C33 H33 119.8
C36 C35 N34 121.95(17)
C40 C35 N34 119.71(18)
C40 C35 C36 118.32(18)
C35 C36 H36 119.7
C37 C36 C35 120.56(18)
C37 C36 H36 119.7
C36 C37 H37 119.9
C36 C37 C38 120.24(19)
C38 C37 H37 119.9
O69 C38 C37 115.97(19)
O69 C38 C39 124.21(19)
C39 C38 C37 119.82(19)
C38 C39 H39 120.2
C38 C39 C40 119.58(18)
C40 C39 H39 120.2
C35 C40 C39 121.46(19)
C35 C40 H40 119.3
C39 C40 H40 119.3
C43 C42 N41 120.57(17)
C47 C42 N41 120.37(18)
C47 C42 C43 119.06(17)
C42 C43 H43 119.7
C44 C43 C42 120.53(18)
C44 C43 H43 119.7
C43 C44 H44 119.9
C43 C44 C45 120.12(19)
C45 C44 H44 119.9
O77 C45 C44 114.96(19)
O77 C45 C46 125.4(2)
C46 C45 C44 119.63(18)
C45 C46 H46 120.1
C45 C46 C47 119.81(19)
C47 C46 H46 120.1
C42 C47 C46 120.73(19)
C42 C47 H47 119.6
C46 C47 H47 119.6
N48 C49 C50 120.20(18)
C54 C49 N48 121.90(17)
C54 C49 C50 117.87(19)
C49 C50 H50 119.7
C51 C50 C49 120.62(19)
C51 C50 H50 119.7
C50 C51 H51 119.6
C50 C51 C52 120.86(19)
C52 C51 H51 119.6
O85 C52 C51 115.69(18)
O85 C52 C53 124.97(19)
C51 C52 C53 119.3(2)
C52 C53 H53 120.0
C52 C53 C54 119.94(19)
C54 C53 H53 120.0
C49 C54 C53 121.37(18)
C49 C54 H54 119.3
C53 C54 H54 119.3
C56 C55 N27 119.87(18)
C56 C55 C60 119.23(18)
C60 C55 N27 120.87(17)
C55 C56 H56 119.5
C55 C56 C57 120.97(19)
C57 C56 H56 119.5
C56 C57 H57 120.5
C58 C57 C56 118.97(19)
C58 C57 H57 120.5
O87 C58 C57 124.3(2)
O87 C58 C59 115.2(2)
C57 C58 C59 120.50(19)
C58 C59 H59 120.1
C60 C59 C58 119.9(2)
C60 C59 H59 120.1
C55 C60 H60 119.8
C59 C60 C55 120.43(18)
C59 C60 H60 119.8
O61 C62 H62A 109.5
O61 C62 H62B 109.5
O61 C62 H62C 109.5
H62A C62 H62B 109.5
H62A C62 H62C 109.5
H62B C62 H62C 109.5
C64 C63 N34 120.99(17)
C68 C63 N34 119.86(17)
C68 C63 C64 119.16(18)
C63 C64 H64 119.9
C65 C64 C63 120.17(18)
C65 C64 H64 119.9
C64 C65 H65 119.7
C64 C65 C66 120.50(18)
C66 C65 H65 119.7
O89 C66 C65 116.00(18)
O89 C66 C67 124.34(18)
C67 C66 C65 119.65(18)
C66 C67 H67 120.3
C66 C67 C68 119.47(18)
C68 C67 H67 120.3
C63 C68 C67 121.01(18)
C63 C68 H68 119.5
C67 C68 H68 119.5
O69 C70 H70A 109.5
O69 C70 H70B 109.5
O69 C70 H70C 109.5
H70A C70 H70B 109.5
H70A C70 H70C 109.5
H70B C70 H70C 109.5
C72 C71 N41 120.22(17)
C76 C71 N41 120.81(17)
C76 C71 C72 118.97(17)
C71 C72 H72 119.8
C73 C72 C71 120.32(18)
C73 C72 H72 119.8
C72 C73 H73 119.9
C74 C73 C72 120.29(18)
C74 C73 H73 119.9
O91 C74 C73 116.72(18)
O91 C74 C75 123.29(19)
C73 C74 C75 119.95(17)
C74 C75 H75 120.0
C74 C75 C76 120.05(18)
C76 C75 H75 120.0
C71 C76 H76 119.8
C75 C76 C71 120.41(17)
C75 C76 H76 119.8
O77 C78 H78A 109.5
O77 C78 H78B 109.5
O77 C78 H78C 109.5
H78A C78 H78B 109.5
H78A C78 H78C 109.5
H78B C78 H78C 109.5
C80 C79 N48 120.73(19)
C80 C79 C84 119.14(19)
C84 C79 N48 119.88(19)
C79 C80 H80 119.4
C79 C80 C81 121.3(2)
C81 C80 H80 119.4
C80 C81 H81 120.5
C82 C81 C80 119.0(2)
C82 C81 H81 120.5
O93 C82 C81 124.5(2)
O93 C82 C83 115.2(2)
C81 C82 C83 120.2(2)
C82 C83 H83 120.0
C84 C83 C82 120.0(2)
C84 C83 H83 120.0
C79 C84 H84 119.8
C83 C84 C79 120.3(2)
C83 C84 H84 119.8
O85 C86 H86A 109.5
O85 C86 H86B 109.5
O85 C86 H86C 109.5
H86A C86 H86B 109.5
H86A C86 H86C 109.5
H86B C86 H86C 109.5
O87 C88 H88A 109.5
O87 C88 H88B 109.5
O87 C88 H88C 109.5
H88A C88 H88B 109.5
H88A C88 H88C 109.5
H88B C88 H88C 109.5
O89 C90 H90A 109.5
O89 C90 H90B 109.5
O89 C90 H90C 109.5
H90A C90 H90B 109.5
H90A C90 H90C 109.5
H90B C90 H90C 109.5
O91 C92 H92A 109.5
O91 C92 H92B 109.5
O91 C92 H92C 109.5
H92A C92 H92B 109.5
H92A C92 H92C 109.5
H92B C92 H92C 109.5
O93 C94 H94A 109.5
O93 C94 H94B 109.5
O93 C94 H94C 109.5
H94A C94 H94B 109.5
H94A C94 H94C 109.5
H94B C94 H94C 109.5

loop_
_geom_bond_atom_site_label_1
_geom_bond_atom_site_label_2
_geom_bond_distance
O1 C2 1.391(2)
O1 C6 1.378(2)
O61 C31 1.373(2)
O61 C62 1.418(3)
O69 C38 1.377(3)
O69 C70 1.425(3)
O77 C45 1.366(3)
O77 C78 1.426(3)
O85 C52 1.374(3)
O85 C86 1.419(3)
O87 C58 1.376(3)
O87 C88 1.431(3)
O89 C66 1.367(2)
O89 C90 1.431(3)
O91 C74 1.378(2)
O91 C92 1.425(3)
O93 C82 1.372(3)
O93 C94 1.421(4)
N27 C9 1.427(3)
N27 C28 1.402(2)
N27 C55 1.430(2)
N34 C13 1.407(3)
N34 C35 1.419(3)
N34 C63 1.428(3)
N41 C20 1.413(2)
N41 C42 1.421(2)
N41 C71 1.424(2)
N48 C24 1.428(2)
N48 C49 1.398(3)
N48 C79 1.426(3)
C2 C3 1.387(3)
C2 C11 1.383(3)
C3 C4 1.524(2)
C3 C14 1.398(3)
C4 C5 1.518(2)
C4 C15 1.525(2)
C4 C18 1.540(2)
C5 C6 1.405(3)
C5 C10 1.401(3)
C6 C7 1.387(3)
C7 H7 0.9500
C7 C8 1.377(3)
C8 H8 0.9500
C8 C9 1.398(3)
C9 C10 1.389(3)
C10 H10 0.9500
C11 H11 0.9500
C11 C12 1.377(3)
C12 H12 0.9500
C12 C13 1.415(3)
C13 C14 1.388(3)
C14 H14 0.9500
C15 C16 1.400(3)
C15 C23 1.388(3)
C16 C17 1.470(3)
C16 C26 1.387(3)
C17 C18 1.390(3)
C17 C22 1.385(3)
C18 C19 1.379(3)
C19 H19 0.9500
C19 C20 1.410(3)
C20 C21 1.402(3)
C21 H21 0.9500
C21 C22 1.394(3)
C22 H22 0.9500
C23 H23 0.9500
C23 C24 1.399(3)
C24 C25 1.396(3)
C25 H25 0.9500
C25 C26 1.403(3)
C26 H26 0.9500
C28 C29 1.398(3)
C28 C33 1.407(3)
C29 H29 0.9500
C29 C30 1.392(3)
C30 H30 0.9500
C30 C31 1.389(3)
C31 C32 1.391(3)
C32 H32 0.9500
C32 C33 1.386(3)
C33 H33 0.9500
C35 C36 1.405(3)
C35 C40 1.391(3)
C36 H36 0.9500
C36 C37 1.386(3)
C37 H37 0.9500
C37 C38 1.398(3)
C38 C39 1.386(3)
C39 H39 0.9500
C39 C40 1.394(3)
C40 H40 0.9500
C42 C43 1.399(3)
C42 C47 1.390(3)
C43 H43 0.9500
C43 C44 1.385(3)
C44 H44 0.9500
C44 C45 1.404(3)
C45 C46 1.388(3)
C46 H46 0.9500
C46 C47 1.399(3)
C47 H47 0.9500
C49 C50 1.409(3)
C49 C54 1.392(3)
C50 H50 0.9500
C50 C51 1.383(3)
C51 H51 0.9500
C51 C52 1.385(3)
C52 C53 1.391(3)
C53 H53 0.9500
C53 C54 1.393(3)
C54 H54 0.9500
C55 C56 1.389(3)
C55 C60 1.395(3)
C56 H56 0.9500
C56 C57 1.398(3)
C57 H57 0.9500
C57 C58 1.390(3)
C58 C59 1.394(3)
C59 H59 0.9500
C59 C60 1.386(3)
C60 H60 0.9500
C62 H62A 0.9800
C62 H62B 0.9800
C62 H62C 0.9800
C63 C64 1.395(3)
C63 C68 1.386(3)
C64 H64 0.9500
C64 C65 1.381(3)
C65 H65 0.9500
C65 C66 1.394(3)
C66 C67 1.390(3)
C67 H67 0.9500
C67 C68 1.391(3)
C68 H68 0.9500
C70 H70A 0.9800
C70 H70B 0.9800
C70 H70C 0.9800
C71 C72 1.400(3)
C71 C76 1.397(3)
C72 H72 0.9500
C72 C73 1.392(3)
C73 H73 0.9500
C73 C74 1.386(3)
C74 C75 1.390(3)
C75 H75 0.9500
C75 C76 1.395(3)
C76 H76 0.9500
C78 H78A 0.9800
C78 H78B 0.9800
C78 H78C 0.9800
C79 C80 1.384(3)
C79 C84 1.387(3)
C80 H80 0.9500
C80 C81 1.389(3)
C81 H81 0.9500
C81 C82 1.387(4)
C82 C83 1.391(4)
C83 H83 0.9500
C83 C84 1.385(3)
C84 H84 0.9500
C86 H86A 0.9800
C86 H86B 0.9800
C86 H86C 0.9800
C88 H88A 0.9800
C88 H88B 0.9800
C88 H88C 0.9800
C90 H90A 0.9800
C90 H90B 0.9800
C90 H90C 0.9800
C92 H92A 0.9800
C92 H92B 0.9800
C92 H92C 0.9800
C94 H94A 0.9800
C94 H94B 0.9800
C94 H94C 0.9800

loop_
_geom_torsion_atom_site_label_1
_geom_torsion_atom_site_label_2
_geom_torsion_atom_site_label_3
_geom_torsion_atom_site_label_4
_geom_torsion
O1 C2 C3 C4 3.1(3)
O1 C2 C3 C14 -179.90(16)
O1 C2 C11 C12 178.62(17)
O1 C6 C7 C8 179.59(17)
O61 C31 C32 C33 178.11(18)
O69 C38 C39 C40 177.69(18)
O77 C45 C46 C47 177.3(2)
O85 C52 C53 C54 178.7(2)
O87 C58 C59 C60 -179.8(2)
O89 C66 C67 C68 -179.07(18)
O91 C74 C75 C76 178.21(19)
O93 C82 C83 C84 -175.1(2)
N27 C9 C10 C5 174.91(16)
N27 C28 C29 C30 177.94(18)
N27 C28 C33 C32 -177.38(18)
N27 C55 C56 C57 179.18(18)
N27 C55 C60 C59 -177.39(19)
N34 C13 C14 C3 -179.54(17)
N34 C35 C36 C37 -179.77(18)
N34 C35 C40 C39 178.80(17)
N34 C63 C64 C65 178.41(19)
N34 C63 C68 C67 -178.14(17)
N41 C20 C21 C22 -175.89(18)
N41 C42 C43 C44 176.56(17)
N41 C42 C47 C46 -178.38(18)
N41 C71 C72 C73 -179.13(18)
N41 C71 C76 C75 179.48(18)
N48 C24 C25 C26 -178.93(19)
N48 C49 C50 C51 177.6(2)
N48 C49 C54 C53 -177.72(19)
N48 C79 C80 C81 -171.80(19)
N48 C79 C84 C83 172.6(2)
C2 O1 C6 C5 -9.6(2)
C2 O1 C6 C7 171.30(16)
C2 C3 C4 C5 -17.1(2)
C2 C3 C4 C15 -144.33(17)
C2 C3 C4 C18 104.35(19)
C2 C3 C14 C13 1.7(3)
C2 C11 C12 C13 1.2(3)
C3 C2 C11 C12 0.3(3)
C3 C4 C5 C6 18.7(2)
C3 C4 C5 C10 -167.96(16)
C3 C4 C15 C16 -116.97(17)
C3 C4 C15 C23 62.8(2)
C3 C4 C18 C17 117.79(17)
C3 C4 C18 C19 -63.6(2)
C4 C3 C14 C13 178.74(16)
C4 C5 C6 O1 -6.5(3)
C4 C5 C6 C7 172.55(17)
C4 C5 C10 C9 -172.74(16)
C4 C15 C16 C17 0.2(2)
C4 C15 C16 C26 -178.59(17)
C4 C15 C23 C24 178.32(17)
C4 C18 C19 C20 -178.45(17)
C5 C4 C15 C16 117.27(17)
C5 C4 C15 C23 -63.0(2)
C5 C4 C18 C17 -120.26(17)
C5 C4 C18 C19 58.3(2)
C5 C6 C7 C8 0.5(3)
C6 O1 C2 C3 11.4(3)
C6 O1 C2 C11 -166.85(16)
C6 C5 C10 C9 0.8(3)
C6 C7 C8 C9 0.3(3)
C7 C8 C9 N27 -175.49(17)
C7 C8 C9 C10 -0.4(3)
C8 C9 C10 C5 -0.1(3)
C9 N27 C28 C29 -2.4(3)
C9 N27 C28 C33 177.20(17)
C9 N27 C55 C56 71.3(2)
C9 N27 C55 C60 -110.8(2)
C10 C5 C6 O1 179.96(16)
C10 C5 C6 C7 -1.0(3)
C11 C2 C3 C4 -178.79(17)
C11 C2 C3 C14 -1.7(3)
C11 C12 C13 N34 178.13(18)
C11 C12 C13 C14 -1.2(3)
C12 C13 C14 C3 -0.2(3)
C13 N34 C35 C36 -40.4(3)
C13 N34 C35 C40 141.66(19)
C13 N34 C63 C64 -63.4(2)
C13 N34 C63 C68 116.9(2)
C14 C3 C4 C5 165.92(16)
C14 C3 C4 C15 38.7(2)
C14 C3 C4 C18 -72.6(2)
C15 C4 C5 C6 145.25(16)
C15 C4 C5 C10 -41.4(2)
C15 C4 C18 C17 -0.62(19)
C15 C4 C18 C19 177.98(18)
C15 C16 C17 C18 -0.6(2)
C15 C16 C17 C22 -179.1(2)
C15 C16 C26 C25 -0.3(3)
C15 C23 C24 N48 -179.78(17)
C15 C23 C24 C25 1.0(3)
C16 C15 C23 C24 -1.9(3)
C16 C17 C18 C4 0.7(2)
C16 C17 C18 C19 -177.95(17)
C16 C17 C22 C21 178.22(19)
C17 C16 C26 C25 -178.7(2)
C17 C18 C19 C20 0.0(3)
C18 C4 C5 C6 -103.09(19)
C18 C4 C5 C10 70.2(2)
C18 C4 C15 C16 0.27(19)
C18 C4 C15 C23 -179.98(18)
C18 C17 C22 C21 -0.2(3)
C18 C19 C20 N41 176.53(17)
C18 C19 C20 C21 -1.4(3)
C19 C20 C21 C22 2.0(3)
C20 N41 C42 C43 -40.7(3)
C20 N41 C42 C47 138.56(19)
C20 N41 C71 C72 131.6(2)
C20 N41 C71 C76 -48.6(3)
C20 C21 C22 C17 -1.2(3)
C22 C17 C18 C4 179.53(17)
C22 C17 C18 C19 0.8(3)
C23 C15 C16 C17 -179.62(17)
C23 C15 C16 C26 1.6(3)
C23 C24 C25 C26 0.3(3)
C24 N48 C49 C50 164.85(19)
C24 N48 C49 C54 -17.1(3)
C24 N48 C79 C80 -89.4(2)
C24 N48 C79 C84 96.5(2)
C24 C25 C26 C16 -0.6(3)
C26 C16 C17 C18 178.0(2)
C26 C16 C17 C22 -0.6(4)
C28 N27 C9 C8 85.5(2)
C28 N27 C9 C10 -89.6(2)
C28 N27 C55 C56 -114.5(2)
C28 N27 C55 C60 63.5(3)
C28 C29 C30 C31 -0.4(3)
C29 C28 C33 C32 2.2(3)
C29 C30 C31 O61 -177.51(19)
C29 C30 C31 C32 2.0(3)
C30 C31 C32 C33 -1.4(3)
C31 C32 C33 C28 -0.7(3)
C33 C28 C29 C30 -1.7(3)
C35 N34 C13 C12 162.44(18)
C35 N34 C13 C14 -18.2(3)
C35 N34 C63 C64 111.3(2)
C35 N34 C63 C68 -68.4(2)
C35 C36 C37 C38 1.2(3)
C36 C35 C40 C39 0.8(3)
C36 C37 C38 O69 -178.77(18)
C36 C37 C38 C39 0.5(3)
C37 C38 C39 C40 -1.5(3)
C38 C39 C40 C35 0.9(3)
C40 C35 C36 C37 -1.8(3)
C42 N41 C20 C19 -31.8(3)
C42 N41 C20 C21 146.13(19)
C42 N41 C71 C72 -47.3(3)
C42 N41 C71 C76 132.6(2)
C42 C43 C44 C45 1.6(3)
C43 C42 C47 C46 0.9(3)
C43 C44 C45 O77 -179.07(19)
C43 C44 C45 C46 1.5(3)
C44 C45 C46 C47 -3.2(3)
C45 C46 C47 C42 2.1(3)
C47 C42 C43 C44 -2.7(3)
C49 N48 C24 C23 107.6(2)
C49 N48 C24 C25 -73.2(3)
C49 N48 C79 C80 85.5(3)
C49 N48 C79 C84 -88.7(3)
C49 C50 C51 C52 0.0(3)
C50 C49 C54 C53 0.4(3)
C50 C51 C52 O85 -178.9(2)
C50 C51 C52 C53 0.7(3)
C51 C52 C53 C54 -0.8(3)
C52 C53 C54 C49 0.3(3)
C54 C49 C50 C51 -0.5(3)
C55 N27 C9 C8 -100.2(2)
C55 N27 C9 C10 84.8(2)
C55 N27 C28 C29 -176.66(17)
C55 N27 C28 C33 2.9(3)
C55 C56 C57 C58 -2.1(3)
C56 C55 C60 C59 0.6(3)
C56 C57 C58 O87 -178.5(2)
C56 C57 C58 C59 1.2(3)
C57 C58 C59 C60 0.5(3)
C58 C59 C60 C55 -1.4(3)
C60 C55 C56 C57 1.2(3)
C62 O61 C31 C30 -11.7(3)
C62 O61 C31 C32 168.78(18)
C63 N34 C13 C12 -23.2(3)
C63 N34 C13 C14 156.09(18)
C63 N34 C35 C36 145.26(18)
C63 N34 C35 C40 -32.7(3)
C63 C64 C65 C66 0.5(3)
C64 C63 C68 C67 2.2(3)
C64 C65 C66 O89 179.44(19)
C64 C65 C66 C67 0.7(3)
C65 C66 C67 C68 -0.5(3)
C66 C67 C68 C63 -1.0(3)
C68 C63 C64 C65 -1.9(3)
C70 O69 C38 C37 -172.65(19)
C70 O69 C38 C39 8.1(3)
C71 N41 C20 C19 149.39(18)
C71 N41 C20 C21 -32.7(3)
C71 N41 C42 C43 138.14(19)
C71 N41 C42 C47 -42.6(3)
C71 C72 C73 C74 -0.4(3)
C72 C71 C76 C75 -0.7(3)
C72 C73 C74 O91 -178.03(18)
C72 C73 C74 C75 -0.6(3)
C73 C74 C75 C76 0.9(3)
C74 C75 C76 C71 -0.3(3)
C76 C71 C72 C73 1.0(3)
C78 O77 C45 C44 176.8(2)
C78 O77 C45 C46 -3.8(3)
C79 N48 C24 C23 -77.6(2)
C79 N48 C24 C25 101.6(2)
C79 N48 C49 C50 -9.9(3)
C79 N48 C49 C54 168.15(19)
C79 C80 C81 C82 -0.6(3)
C80 C79 C84 C83 -1.7(4)
C80 C81 C82 O93 175.6(2)
C80 C81 C82 C83 -2.0(4)
C81 C82 C83 C84 2.7(4)
C82 C83 C84 C79 -0.8(4)
C84 C79 C80 C81 2.4(3)
C86 O85 C52 C51 -179.0(2)
C86 O85 C52 C53 1.5(4)
C88 O87 C58 C57 -3.1(3)
C88 O87 C58 C59 177.2(2)
C90 O89 C66 C65 -179.26(19)
C90 O89 C66 C67 -0.6(3)
C92 O91 C74 C73 -141.2(2)
C92 O91 C74 C75 41.5(3)
C94 O93 C82 C81 -1.1(4)
C94 O93 C82 C83 176.5(2)
